data_7114586
loop_
_publ_author_name
'Stefan Pelties'
'Dirk Herrmann'
'Bas de Bruin'
'Frantisek Hartl'
'Robert Wolf'

_publ_section_title
;
 Selective P4 activation by an organometallic nickel(I) radical: formation
 of a dinuclear nickel(II) tetraphosphide and related di- and
 trichalcogenides
;
_journal_name_full Chem.Commun.
_journal_page_first 7014
_journal_paper_doi 10.1039/C4CC02601B
_journal_volume 50
_journal_year 2014
_chemical_formula_moiety 'C64 H82 N4 Ni2 S2'
_chemical_formula_sum 'C64 H82 N4 Ni2 S2'
_chemical_formula_weight 1088.88
_chemical_name_systematic
;
 ?
;
_space_group_crystal_system triclinic
_space_group_IT_number 2
_space_group_name_Hall '-P 1'
_space_group_name_H-M_alt 'P -1'
_symmetry_space_group_name_Hall '-P 1'
_symmetry_space_group_name_H-M 'P -1'
_atom_sites_solution_hydrogens geom
_atom_sites_solution_primary direct
_atom_sites_solution_secondary difmap
_audit_creation_date 2013-10-29
_audit_creation_method
;
Olex2 1.2
(compiled 2013.09.17 svn.r2790 for OlexSys, GUI svn.r4601)
;
_cell_angle_alpha 100.585(3)
_cell_angle_beta 95.676(3)
_cell_angle_gamma 114.757(4)
_cell_formula_units_Z 2
_cell_length_a 13.0231(5)
_cell_length_b 14.2423(6)
_cell_length_c 18.1147(5)
_cell_measurement_reflns_used 11760
_cell_measurement_temperature 123.01(10)
_cell_measurement_theta_max 73.6810
_cell_measurement_theta_min 3.7720
_cell_volume 2940.4(2)
_computing_cell_refinement
'CrysAlisPro, Agilent Technologies, Version 1.171.36.24 (release 03-12-2012 CrysAlis171 .NET) (compiled Dec 3 2012,18:21:49)'
_computing_data_collection
'CrysAlisPro, Agilent Technologies, Version 1.171.36.24 (release 03-12-2012 CrysAlis171 .NET) (compiled Dec 3 2012,18:21:49)'
_computing_data_reduction
'CrysAlisPro, Agilent Technologies, Version 1.171.36.24 (release 03-12-2012 CrysAlis171 .NET) (compiled Dec 3 2012,18:21:49)'
_computing_molecular_graphics
;
O. V. Dolomanov, L. J. Bourhis, R. J. Gildea, J. A. K. Howard and H. Puschmann,
OLEX2: a complete structure solution, refinement and analysis program.
J. Appl. Cryst. (2009). 42, 339-341.
;
_computing_publication_material
;
O. V. Dolomanov, L. J. Bourhis, R. J. Gildea, J. A. K. Howard and H. Puschmann,
OLEX2: a complete structure solution, refinement and analysis program.
J. Appl. Cryst. (2009). 42, 339-341.
;
_computing_structure_refinement
;
SHELX, G.M. Sheldrick, Acta Cryst.
(2008). A64, 112-122
;
_computing_structure_solution
;
SHELX, G.M. Sheldrick, Acta Cryst.
(2008). A64, 112-122
;
_diffrn_ambient_temperature 123.01(10)
_diffrn_detector_area_resol_mean 10.3546
_diffrn_measured_fraction_theta_full 0.9908
_diffrn_measured_fraction_theta_max 0.9552
_diffrn_measurement_device_type 'SuperNova, Single source at offset), Atlas'
_diffrn_measurement_method '\w scans'
_diffrn_orient_matrix_UB_11 0.0843600000
_diffrn_orient_matrix_UB_12 -0.0500490000
_diffrn_orient_matrix_UB_13 -0.0041758000
_diffrn_orient_matrix_UB_21 -0.0815799000
_diffrn_orient_matrix_UB_22 -0.0862048000
_diffrn_orient_matrix_UB_23 -0.0717429000
_diffrn_orient_matrix_UB_31 0.0623087000
_diffrn_orient_matrix_UB_32 0.0720489000
_diffrn_orient_matrix_UB_33 -0.0512135000
_diffrn_radiation_monochromator mirror
_diffrn_radiation_type 'Cu K\a'
_diffrn_radiation_wavelength 1.54178
_diffrn_reflns_av_R_equivalents 0.0211
_diffrn_reflns_av_unetI/netI 0.0299
_diffrn_reflns_limit_h_max 16
_diffrn_reflns_limit_h_min -13
_diffrn_reflns_limit_k_max 17
_diffrn_reflns_limit_k_min -17
_diffrn_reflns_limit_l_max 21
_diffrn_reflns_limit_l_min -22
_diffrn_reflns_number 21454
_diffrn_reflns_theta_full 66.97
_diffrn_reflns_theta_max 73.66
_diffrn_reflns_theta_min 3.53
_diffrn_source 'SuperNova (Cu) X-ray Source'
_exptl_absorpt_coefficient_mu 1.766
_exptl_absorpt_correction_T_max 1.00000
_exptl_absorpt_correction_T_min 0.87508
_exptl_absorpt_correction_type multi-scan
_exptl_absorpt_process_details
'CrysAlisPro, Agilent Technologies, Version 1.171.36.24 (release 03-12-2012 CrysAlis171 .NET) (compiled Dec 3 2012,18:21:49) Empirical absorption correction using spherical harmonics, implemented in SCALE3 ABSPACK scaling algorithm.'
_exptl_crystal_colour_modifier dark
_exptl_crystal_colour_primary green
_exptl_crystal_density_diffrn 1.230
_exptl_crystal_density_method 'not measured'
_exptl_crystal_description block
_exptl_crystal_F_000 1164
_exptl_crystal_size_max 0.3
_exptl_crystal_size_mid 0.2
_exptl_crystal_size_min 0.1
_refine_diff_density_max 0.281
_refine_diff_density_min -0.321
_refine_diff_density_rms 0.046
_refine_ls_extinction_method none
_refine_ls_goodness_of_fit_ref 1.024
_refine_ls_hydrogen_treatment mixed
_refine_ls_matrix_type full
_refine_ls_number_parameters 649
_refine_ls_number_reflns 11356
_refine_ls_number_restraints 0
_refine_ls_restrained_S_all 1.024
_refine_ls_R_factor_all 0.0368
_refine_ls_R_factor_gt 0.0302
_refine_ls_shift/su_max 0.001
_refine_ls_shift/su_mean 0.000
_refine_ls_structure_factor_coef Fsqd
_refine_ls_weighting_details 'calc w=1/[\s^2^(Fo^2^)+(0.0348P)^2^+1.0071P] where P=(Fo^2^+2Fc^2^)/3'
_refine_ls_weighting_scheme calc
_refine_ls_wR_factor_gt 0.0738
_refine_ls_wR_factor_ref 0.0782
_reflns_number_gt 9816
_reflns_number_total 11356
_reflns_threshold_expression >2\s(I)
_cod_data_source_file c4cc02601b2.cif
_cod_data_source_block 6-S
_cod_original_cell_volume 2940.41(19)
_cod_database_code 7114586
_chemical_oxdiff_formula 'C64 H82 N4 Ni2 S2'
_reflns_odcompleteness_completeness 99.08
_reflns_odcompleteness_iscentric 1
_reflns_odcompleteness_theta 66.97
_olex2_refinement_description
;
1. Others
 Fixed Uiso: H2(0.029) H3(0.028) H4(0.036) H5(0.034) H6(0.036) H7(0.039)
 H8(0.039) H11(0.035) H12(0.041) H13(0.036) H15(0.031) H16A(0.082) H16B(0.082)
 H16C(0.082) H17A(0.093) H17B(0.093) H17C(0.093) H18(0.031) H19A(0.051)
 H19B(0.051) H19C(0.051) H20A(0.057) H20B(0.057) H20C(0.057) H23(0.032)
 H24(0.038) H25(0.034) H27(0.028) H28A(0.047) H28B(0.047) H28C(0.047)
 H29A(0.054) H29B(0.054) H29C(0.054) H30(0.03) H31A(0.06) H31B(0.06) H31C(0.06)
 H32A(0.067) H32B(0.067) H32C(0.067) H34(0.027) H35(0.028) H36(0.035) H37(0.03)
 H38(0.03) H39(0.034) H40(0.036) H43(0.039) H44(0.047) H45(0.04) H47(0.035)
 H48A(0.055) H48B(0.055) H48C(0.055) H49A(0.066) H49B(0.066) H49C(0.066)
 H50(0.035) H51A(0.065) H51B(0.065) H51C(0.065) H52A(0.057) H52B(0.057)
 H52C(0.057) H55(0.044) H56(0.053) H57(0.046) H59(0.031) H60A(0.069)
 H60B(0.069) H60C(0.069) H61A(0.068) H61B(0.068) H61C(0.068) H62(0.039)
 H63A(0.072) H63B(0.072) H63C(0.072) H64A(0.072) H64B(0.072) H64C(0.072)
 Fixed X: H2(0.8044) H3(0.6422) H4(0.4591) H5(0.3736) H6(0.5366) H7(0.7193)
 H8(0.669) H11(0.8301) H12(0.9813) H13(1.0128) H15(0.6104) H16A(0.5508)
 H16B(0.6667) H16C(0.5783) H17A(0.655) H17B(0.7455) H17C(0.7766) H18(0.8357)
 H19A(0.945) H19B(0.8647) H19C(0.9961) H20A(1.0209) H20B(1.0728) H20C(0.9873)
 H23(0.2349) H24(0.2207) H25(0.3529) H27(0.4452) H28A(0.2757) H28B(0.2528)
 H28C(0.2111) H29A(0.4222) H29B(0.3633) H29C(0.4939) H30(0.5719) H31A(0.5561)
 H31B(0.4655) H31C(0.4354) H32A(0.7036) H32B(0.6837) H32C(0.6246) H34(0.0057)
 H35(-0.1549) H36(-0.0533) H37(0.1327) H38(0.2936) H39(0.2052) H40(-0.0074)
 H43(0.4207) H44(0.4392) H45(0.3012) H47(0.2) H48A(0.364) H48B(0.3904)
 H48C(0.4358) H49A(0.2256) H49B(0.2894) H49C(0.158) H50(0.0698) H51A(0.0763)
 H51B(0.1716) H51C(0.1987) H52A(-0.0602) H52B(-0.0314) H52C(0.0264) H55(-
 0.2047) H56(-0.3491) H57(-0.3631) H59(0.0313) H60A(0.0847) H60B(-0.0345)
 H60C(0.0539) H61A(-0.1036) H61B(-0.1283) H61C(-0.007) H62(-0.163) H63A(-
 0.2683) H63B(-0.2006) H63C(-0.3332) H64A(-0.3356) H64B(-0.4032) H64C(-0.3113)
 Fixed Y: H2(0.4191) H3(0.4637) H4(0.161) H5(-0.0182) H6(-0.0513) H7(0.1134)
 H8(0.2502) H11(0.051) H12(0.1225) H13(0.272) H15(0.1343) H16A(-0.0341) H16B(-
 0.0345) H16C(-0.0365) H17A(0.1311) H17B(0.2355) H17C(0.1415) H18(0.4074)
 H19A(0.451) H19B(0.3278) H19C(0.3721) H20A(0.5531) H20B(0.4771) H20C(0.498)
 H23(0.3359) H24(0.4063) H25(0.4317) H27(0.2478) H28A(0.1475) H28B(0.1246)
 H28C(0.2004) H29A(0.3207) H29B(0.3814) H29C(0.4124) H30(0.3499) H31A(0.4091)
 H31B(0.4457) H31C(0.3241) H32A(0.5231) H32B(0.5138) H32C(0.5679) H34(-0.4446)
 H35(-0.4314) H36(0.0043) H37(0.1225) H38(0.1459) H39(0.0543) H40(-0.0502) H43(-
 0.2865) H44(-0.2262) H45(-0.1862) H47(-0.3112) H48A(-0.2858) H48B(-0.1843)
 H48C(-0.2659) H49A(-0.4638) H49B(-0.4515) H49C(-0.4793) H50(-0.1735) H51A(-
 0.1223) H51B(-0.1595) H51C(-0.0621) H52A(-0.2993) H52B(-0.3566) H52C(-0.3481)
 H55(-0.1407) H56(-0.1455) H57(-0.2036) H59(-0.1899) H60A(-0.0772) H60B(-
 0.0737) H60C(-0.0228) H61A(-0.3443) H61B(-0.2738) H61C(-0.2731) H62(-0.273)
 H63A(-0.2312) H63B(-0.1322) H63C(-0.2026) H64A(-0.4128) H64B(-0.3938) H64C(-
 0.4353)
 Fixed Z: H2(0.4913) H3(0.4795) H4(0.1218) H5(0.1507) H6(0.2072) H7(0.2251)
 H8(0.182) H11(0.4198) H12(0.359) H13(0.3154) H15(0.4409) H16A(0.4645)
 H16B(0.4484) H16C(0.382) H17A(0.5692) H17B(0.5526) H17C(0.5574) H18(0.322)
 H19A(0.2272) H19B(0.206) H19C(0.2405) H20A(0.361) H20B(0.3802) H20C(0.4282)
 H23(0.4203) H24(0.3177) H25(0.2388) H27(0.4718) H28A(0.5127) H28B(0.4231)
 H28C(0.4712) H29A(0.5924) H29B(0.5552) H29C(0.5553) H30(0.2446) H31A(0.1338)
 H31B(0.1618) H31C(0.141) H32A(0.246) H32B(0.3288) H32C(0.2836) H34(0.1053)
 H35(0.1585) H36(0.2022) H37(0.2925) H38(0.2197) H39(0.0817) H40(0.0737)
 H43(0.1239) H44(0.0143) H45(-0.0413) H47(0.2316) H48A(0.3152) H48B(0.2838)
 H48C(0.2503) H49A(0.2378) H49B(0.1686) H49C(0.1565) H50(0.0329) H51A(-0.083)
 H51B(-0.098) H51C(-0.0295) H52A(-0.077) H52B(-0.0178) H52C(-0.0898) H55(0.362)
 H56(0.2755) H57(0.1465) H59(0.3177) H60A(0.4403) H60B(0.4305) H60C(0.3796)
 H61A(0.3451) H61B(0.4114) H61C(0.4178) H62(0.0586) H63A(-0.0315) H63B(0.0386)
 H63C(0.0306) H64A(-0.0167) H64B(0.0468) H64C(0.0631)
;

loop_
_space_group_symop_id
_space_group_symop_operation_xyz
1 'x, y, z'
2 '-x, -y, -z'

loop_
_atom_site_label
_atom_site_type_symbol
_atom_site_fract_x
_atom_site_fract_y
_atom_site_fract_z
_atom_site_U_iso_or_equiv
_atom_site_adp_type
_atom_site_occupancy
_atom_site_symmetry_multiplicity
_atom_site_calc_flag
_atom_site_refinement_flags
C1 C 0.60278(12) 0.26139(11) 0.35061(8) 0.0166(3) Uani 1 1 d .
C2 C 0.73708(14) 0.38348(13) 0.45413(9) 0.0246(3) Uani 1 1 d .
H2 H 0.8044 0.4191 0.4913 0.029 Uiso 1 1 calc R
C3 C 0.64823(13) 0.40778(13) 0.44770(8) 0.0235(3) Uani 1 1 d .
H3 H 0.6422 0.4637 0.4795 0.028 Uiso 1 1 calc R
C4 C 0.49874(15) 0.13127(15) 0.14716(9) 0.0298(4) Uani 1 1 d .
H4 H 0.4591 0.1610 0.1218 0.036 Uiso 1 1 calc R
C5 C 0.45155(14) 0.02945(14) 0.16124(9) 0.0280(4) Uani 1 1 d .
H5 H 0.3736 -0.0182 0.1507 0.034 Uiso 1 1 calc R
C6 C 0.54389(16) 0.01134(14) 0.19462(9) 0.0299(4) Uani 1 1 d .
H6 H 0.5366 -0.0513 0.2072 0.036 Uiso 1 1 calc R
C7 C 0.64594(15) 0.10330(15) 0.20493(9) 0.0322(4) Uani 1 1 d .
H7 H 0.7193 0.1134 0.2251 0.039 Uiso 1 1 calc R
C8 C 0.61749(15) 0.17985(14) 0.17873(9) 0.0322(4) Uani 1 1 d .
H8 H 0.6690 0.2502 0.1820 0.039 Uiso 1 1 calc R
C9 C 0.78539(12) 0.24601(13) 0.38412(8) 0.0202(3) Uani 1 1 d .
C10 C 0.76506(13) 0.15624(13) 0.41229(8) 0.0226(3) Uani 1 1 d .
C11 C 0.84108(15) 0.11108(15) 0.40196(10) 0.0293(4) Uani 1 1 d .
H11 H 0.8301 0.0510 0.4198 0.035 Uiso 1 1 calc R
C12 C 0.93222(16) 0.15417(16) 0.36574(11) 0.0342(4) Uani 1 1 d .
H12 H 0.9813 0.1225 0.3590 0.041 Uiso 1 1 calc R
C13 C 0.95094(14) 0.24382(15) 0.33953(10) 0.0298(4) Uani 1 1 d .
H13 H 1.0128 0.2720 0.3154 0.036 Uiso 1 1 calc R
C14 C 0.87847(13) 0.29302(13) 0.34866(9) 0.0235(3) Uani 1 1 d .
C15 C 0.66884(14) 0.11131(14) 0.45570(9) 0.0260(3) Uani 1 1 d .
H15 H 0.6104 0.1343 0.4409 0.031 Uiso 1 1 calc R
C16 C 0.6108(2) -0.00951(17) 0.43582(16) 0.0548(6) Uani 1 1 d .
H16A H 0.5508 -0.0341 0.4645 0.082 Uiso 1 1 calc R
H16B H 0.6667 -0.0345 0.4484 0.082 Uiso 1 1 calc R
H16C H 0.5783 -0.0365 0.3820 0.082 Uiso 1 1 calc R
C17 C 0.71583(19) 0.1593(3) 0.54173(11) 0.0623(8) Uani 1 1 d .
H17A H 0.6550 0.1311 0.5692 0.093 Uiso 1 1 calc R
H17B H 0.7455 0.2355 0.5526 0.093 Uiso 1 1 calc R
H17C H 0.7766 0.1415 0.5574 0.093 Uiso 1 1 calc R
C18 C 0.90380(14) 0.39421(13) 0.32217(9) 0.0262(3) Uani 1 1 d .
H18 H 0.8357 0.4074 0.3220 0.031 Uiso 1 1 calc R
C19 C 0.92983(16) 0.38548(15) 0.24147(10) 0.0339(4) Uani 1 1 d .
H19A H 0.9450 0.4510 0.2272 0.051 Uiso 1 1 calc R
H19B H 0.8647 0.3278 0.2060 0.051 Uiso 1 1 calc R
H19C H 0.9961 0.3721 0.2405 0.051 Uiso 1 1 calc R
C20 C 1.00574(17) 0.48951(15) 0.37813(11) 0.0382(4) Uani 1 1 d .
H20A H 1.0209 0.5531 0.3610 0.057 Uiso 1 1 calc R
H20B H 1.0728 0.4771 0.3802 0.057 Uiso 1 1 calc R
H20C H 0.9873 0.4980 0.4282 0.057 Uiso 1 1 calc R
C21 C 0.46316(12) 0.34298(11) 0.36040(8) 0.0182(3) Uani 1 1 d .
C22 C 0.38096(13) 0.32234(12) 0.40752(9) 0.0204(3) Uani 1 1 d .
C23 C 0.29027(14) 0.34750(13) 0.38975(10) 0.0265(3) Uani 1 1 d .
H23 H 0.2349 0.3359 0.4203 0.032 Uiso 1 1 calc R
C24 C 0.28116(14) 0.38909(14) 0.32798(11) 0.0313(4) Uani 1 1 d .
H24 H 0.2207 0.4063 0.3177 0.038 Uiso 1 1 calc R
C25 C 0.36139(14) 0.40539(13) 0.28116(10) 0.0282(3) Uani 1 1 d .
H25 H 0.3529 0.4317 0.2388 0.034 Uiso 1 1 calc R
C26 C 0.45498(13) 0.38320(12) 0.29621(9) 0.0209(3) Uani 1 1 d .
C27 C 0.38620(14) 0.27330(13) 0.47467(9) 0.0237(3) Uani 1 1 d .
H27 H 0.4452 0.2478 0.4718 0.028 Uiso 1 1 calc R
C28 C 0.27066(15) 0.17751(14) 0.46997(10) 0.0313(4) Uani 1 1 d .
H28A H 0.2757 0.1475 0.5127 0.047 Uiso 1 1 calc R
H28B H 0.2528 0.1246 0.4231 0.047 Uiso 1 1 calc R
H28C H 0.2111 0.2004 0.4712 0.047 Uiso 1 1 calc R
C29 C 0.41951(18) 0.35450(15) 0.55150(10) 0.0360(4) Uani 1 1 d .
H29A H 0.4222 0.3207 0.5924 0.054 Uiso 1 1 calc R
H29B H 0.3633 0.3814 0.5552 0.054 Uiso 1 1 calc R
H29C H 0.4939 0.4124 0.5553 0.054 Uiso 1 1 calc R
C30 C 0.54455(14) 0.40457(13) 0.24573(9) 0.0248(3) Uani 1 1 d .
H30 H 0.5719 0.3499 0.2446 0.030 Uiso 1 1 calc R
C31 C 0.49584(19) 0.39500(17) 0.16290(10) 0.0403(4) Uani 1 1 d .
H31A H 0.5561 0.4091 0.1338 0.060 Uiso 1 1 calc R
H31B H 0.4655 0.4457 0.1618 0.060 Uiso 1 1 calc R
H31C H 0.4354 0.3241 0.1410 0.060 Uiso 1 1 calc R
C32 C 0.64870(17) 0.51229(17) 0.27911(11) 0.0448(5) Uani 1 1 d .
H32A H 0.7036 0.5231 0.2460 0.067 Uiso 1 1 calc R
H32B H 0.6837 0.5138 0.3288 0.067 Uiso 1 1 calc R
H32C H 0.6246 0.5679 0.2836 0.067 Uiso 1 1 calc R
C33 C 0.04939(12) -0.20516(11) 0.16646(8) 0.0169(3) Uani 1 1 d .
C34 C 0.00094(13) -0.38209(12) 0.12605(9) 0.0226(3) Uani 1 1 d .
H34 H 0.0057 -0.4446 0.1053 0.027 Uiso 1 1 calc R
C35 C -0.08705(14) -0.37500(12) 0.15520(9) 0.0231(3) Uani 1 1 d .
H35 H -0.1549 -0.4314 0.1585 0.028 Uiso 1 1 calc R
C36 C 0.01982(15) 0.02614(13) 0.19052(10) 0.0293(4) Uani 1 1 d .
H36 H -0.0533 0.0043 0.2022 0.035 Uiso 1 1 calc R
C37 C 0.12375(14) 0.09258(12) 0.24073(9) 0.0252(3) Uani 1 1 d .
H37 H 0.1327 0.1225 0.2925 0.030 Uiso 1 1 calc R
C38 C 0.21514(14) 0.10722(12) 0.19906(10) 0.0251(3) Uani 1 1 d .
H38 H 0.2936 0.1459 0.2197 0.030 Uiso 1 1 calc R
C39 C 0.16607(16) 0.05336(13) 0.12207(10) 0.0284(3) Uani 1 1 d .
H39 H 0.2052 0.0543 0.0817 0.034 Uiso 1 1 calc R
C40 C 0.04594(15) -0.00258(13) 0.11727(10) 0.0301(4) Uani 1 1 d .
H40 H -0.0074 -0.0502 0.0737 0.036 Uiso 1 1 calc R
C41 C 0.18710(13) -0.25824(12) 0.10176(9) 0.0207(3) Uani 1 1 d .
C42 C 0.27069(14) -0.28140(12) 0.13732(9) 0.0241(3) Uani 1 1 d .
C43 C 0.36453(15) -0.26992(15) 0.10232(11) 0.0327(4) Uani 1 1 d .
H43 H 0.4207 -0.2865 0.1239 0.039 Uiso 1 1 calc R
C44 C 0.37541(16) -0.23442(16) 0.03631(11) 0.0392(4) Uani 1 1 d .
H44 H 0.4392 -0.2262 0.0143 0.047 Uiso 1 1 calc R
C45 C 0.29211(16) -0.21103(15) 0.00277(10) 0.0336(4) Uani 1 1 d .
H45 H 0.3012 -0.1862 -0.0413 0.040 Uiso 1 1 calc R
C46 C 0.19475(15) -0.22395(12) 0.03367(9) 0.0249(3) Uani 1 1 d .
C47 C 0.26215(14) -0.32077(14) 0.21000(10) 0.0288(4) Uani 1 1 d .
H47 H 0.2000 -0.3112 0.2316 0.035 Uiso 1 1 calc R
C48 C 0.37344(16) -0.25839(16) 0.27047(11) 0.0366(4) Uani 1 1 d .
H48A H 0.3640 -0.2858 0.3152 0.055 Uiso 1 1 calc R
H48B H 0.3904 -0.1843 0.2838 0.055 Uiso 1 1 calc R
H48C H 0.4358 -0.2659 0.2503 0.055 Uiso 1 1 calc R
C49 C 0.23088(18) -0.43995(16) 0.19151(13) 0.0443(5) Uani 1 1 d .
H49A H 0.2256 -0.4638 0.2378 0.066 Uiso 1 1 calc R
H49B H 0.2894 -0.4515 0.1686 0.066 Uiso 1 1 calc R
H49C H 0.1580 -0.4793 0.1565 0.066 Uiso 1 1 calc R
C50 C 0.09937(16) -0.20617(14) -0.00666(9) 0.0295(4) Uani 1 1 d .
H50 H 0.0698 -0.1735 0.0329 0.035 Uiso 1 1 calc R
C51 C 0.1403(2) -0.13045(16) -0.05918(11) 0.0433(5) Uani 1 1 d .
H51A H 0.0763 -0.1223 -0.0830 0.065 Uiso 1 1 calc R
H51B H 0.1716 -0.1595 -0.0980 0.065 Uiso 1 1 calc R
H51C H 0.1987 -0.0621 -0.0295 0.065 Uiso 1 1 calc R
C52 C -0.00080(17) -0.31245(16) -0.05208(10) 0.0380(4) Uani 1 1 d .
H52A H -0.0602 -0.2993 -0.0770 0.057 Uiso 1 1 calc R
H52B H -0.0314 -0.3566 -0.0178 0.057 Uiso 1 1 calc R
H52C H 0.0264 -0.3481 -0.0898 0.057 Uiso 1 1 calc R
C53 C -0.13697(13) -0.23008(12) 0.20723(9) 0.0210(3) Uani 1 1 d .
C54 C -0.12583(13) -0.19359(13) 0.28608(9) 0.0245(3) Uani 1 1 d .
C55 C -0.20843(15) -0.16361(16) 0.30990(11) 0.0366(4) Uani 1 1 d .
H55 H -0.2047 -0.1407 0.3620 0.044 Uiso 1 1 calc R
C56 C -0.29561(16) -0.16703(18) 0.25807(13) 0.0444(5) Uani 1 1 d .
H56 H -0.3491 -0.1455 0.2755 0.053 Uiso 1 1 calc R
C57 C -0.30405(15) -0.20203(16) 0.18080(12) 0.0386(4) Uani 1 1 d .
H57 H -0.3631 -0.2036 0.1465 0.046 Uiso 1 1 calc R
C58 C -0.22533(14) -0.23522(13) 0.15308(10) 0.0271(3) Uani 1 1 d .
C59 C -0.02890(14) -0.18570(13) 0.34458(9) 0.0257(3) Uani 1 1 d .
H59 H 0.0313 -0.1899 0.3177 0.031 Uiso 1 1 calc R
C60 C 0.0236(2) -0.08021(16) 0.40420(12) 0.0459(5) Uani 1 1 d .
H60A H 0.0847 -0.0772 0.4403 0.069 Uiso 1 1 calc R
H60B H -0.0345 -0.0737 0.4305 0.069 Uiso 1 1 calc R
H60C H 0.0539 -0.0228 0.3796 0.069 Uiso 1 1 calc R
C61 C -0.07083(18) -0.27776(16) 0.38332(13) 0.0456(5) Uani 1 1 d .
H61A H -0.1036 -0.3443 0.3451 0.068 Uiso 1 1 calc R
H61B H -0.1283 -0.2738 0.4114 0.068 Uiso 1 1 calc R
H61C H -0.0070 -0.2731 0.4178 0.068 Uiso 1 1 calc R
C62 C -0.23662(15) -0.27447(15) 0.06750(10) 0.0324(4) Uani 1 1 d .
H62 H -0.1630 -0.2730 0.0586 0.039 Uiso 1 1 calc R
C63 C -0.26205(18) -0.20351(18) 0.02206(13) 0.0481(5) Uani 1 1 d .
H63A H -0.2683 -0.2312 -0.0315 0.072 Uiso 1 1 calc R
H63B H -0.2006 -0.1322 0.0386 0.072 Uiso 1 1 calc R
H63C H -0.3332 -0.2026 0.0306 0.072 Uiso 1 1 calc R
C64 C -0.33044(19) -0.38990(17) 0.03733(12) 0.0477(5) Uani 1 1 d .
H64A H -0.3356 -0.4128 -0.0167 0.072 Uiso 1 1 calc R
H64B H -0.4032 -0.3938 0.0468 0.072 Uiso 1 1 calc R
H64C H -0.3113 -0.4353 0.0631 0.072 Uiso 1 1 calc R
N1 N 0.70947(10) 0.29519(10) 0.39474(7) 0.0184(2) Uani 1 1 d .
N2 N 0.56700(10) 0.33361(10) 0.38453(7) 0.0172(2) Uani 1 1 d .
N3 N 0.08350(11) -0.27875(10) 0.13275(7) 0.0181(2) Uani 1 1 d .
N4 N -0.05711(10) -0.26735(10) 0.17932(7) 0.0183(2) Uani 1 1 d .
S1 S 0.39253(3) 0.07194(3) 0.333021(19) 0.01997(8) Uani 1 1 d .
S2 S 0.25682(3) -0.07030(3) 0.27452(2) 0.01976(8) Uani 1 1 d .
Ni1 Ni 0.52530(2) 0.14010(2) 0.267707(13) 0.01742(6) Uani 1 1 d .
Ni2 Ni 0.13115(2) -0.055433(19) 0.194645(14) 0.01697(6) Uani 1 1 d .

loop_
_atom_site_aniso_label
_atom_site_aniso_U_11
_atom_site_aniso_U_22
_atom_site_aniso_U_33
_atom_site_aniso_U_23
_atom_site_aniso_U_13
_atom_site_aniso_U_12
C1 0.0147(6) 0.0197(7) 0.0162(6) 0.0065(5) 0.0057(5) 0.0070(6)
C2 0.0200(7) 0.0292(8) 0.0181(7) -0.0047(6) -0.0014(6) 0.0104(6)
C3 0.0217(7) 0.0243(8) 0.0192(7) -0.0038(6) 0.0000(6) 0.0099(6)
C4 0.0345(9) 0.0406(10) 0.0137(7) 0.0047(6) 0.0077(6) 0.0165(8)
C5 0.0230(8) 0.0300(9) 0.0190(7) -0.0060(6) 0.0056(6) 0.0054(7)
C6 0.0370(9) 0.0278(8) 0.0244(8) -0.0016(6) 0.0106(7) 0.0163(7)
C7 0.0224(8) 0.0432(10) 0.0258(8) -0.0057(7) 0.0080(6) 0.0148(8)
C8 0.0311(9) 0.0307(9) 0.0245(8) 0.0011(7) 0.0171(7) 0.0041(7)
C9 0.0153(7) 0.0283(8) 0.0173(7) 0.0017(6) 0.0019(5) 0.0120(6)
C10 0.0193(7) 0.0312(8) 0.0187(7) 0.0047(6) 0.0027(6) 0.0134(7)
C11 0.0288(9) 0.0365(9) 0.0325(9) 0.0132(7) 0.0094(7) 0.0212(8)
C12 0.0301(9) 0.0467(11) 0.0407(10) 0.0139(8) 0.0142(8) 0.0283(9)
C13 0.0204(8) 0.0416(10) 0.0324(9) 0.0105(7) 0.0124(7) 0.0164(7)
C14 0.0185(7) 0.0304(8) 0.0202(7) 0.0030(6) 0.0037(6) 0.0111(6)
C15 0.0228(8) 0.0371(9) 0.0244(8) 0.0123(7) 0.0079(6) 0.0167(7)
C16 0.0515(13) 0.0408(12) 0.0952(19) 0.0351(12) 0.0460(13) 0.0281(11)
C17 0.0353(11) 0.115(2) 0.0243(10) 0.0199(12) 0.0116(8) 0.0198(13)
C18 0.0206(8) 0.0306(9) 0.0267(8) 0.0074(7) 0.0070(6) 0.0100(7)
C19 0.0314(9) 0.0381(10) 0.0302(9) 0.0122(7) 0.0110(7) 0.0112(8)
C20 0.0340(10) 0.0336(10) 0.0380(10) 0.0015(8) 0.0057(8) 0.0100(8)
C21 0.0147(7) 0.0174(7) 0.0208(7) 0.0020(5) 0.0016(5) 0.0071(6)
C22 0.0188(7) 0.0167(7) 0.0246(7) 0.0042(6) 0.0057(6) 0.0072(6)
C23 0.0188(7) 0.0250(8) 0.0389(9) 0.0105(7) 0.0110(7) 0.0106(6)
C24 0.0207(8) 0.0297(9) 0.0498(10) 0.0165(8) 0.0057(7) 0.0148(7)
C25 0.0244(8) 0.0274(8) 0.0352(9) 0.0156(7) 0.0027(7) 0.0114(7)
C26 0.0184(7) 0.0176(7) 0.0237(7) 0.0050(6) 0.0029(6) 0.0055(6)
C27 0.0258(8) 0.0263(8) 0.0249(8) 0.0089(6) 0.0113(6) 0.0148(7)
C28 0.0329(9) 0.0313(9) 0.0371(9) 0.0168(7) 0.0195(8) 0.0153(8)
C29 0.0478(11) 0.0371(10) 0.0265(9) 0.0057(7) 0.0125(8) 0.0220(9)
C30 0.0267(8) 0.0262(8) 0.0213(7) 0.0076(6) 0.0062(6) 0.0105(7)
C31 0.0501(12) 0.0486(12) 0.0245(9) 0.0159(8) 0.0076(8) 0.0214(10)
C32 0.0362(10) 0.0418(11) 0.0352(10) 0.0029(8) 0.0186(8) -0.0023(9)
C33 0.0156(7) 0.0199(7) 0.0141(6) 0.0046(5) 0.0030(5) 0.0065(6)
C34 0.0246(8) 0.0169(7) 0.0245(7) 0.0060(6) 0.0064(6) 0.0070(6)
C35 0.0214(7) 0.0187(7) 0.0255(7) 0.0068(6) 0.0060(6) 0.0045(6)
C36 0.0233(8) 0.0265(8) 0.0423(10) 0.0099(7) 0.0066(7) 0.0145(7)
C37 0.0306(8) 0.0203(7) 0.0277(8) 0.0037(6) 0.0072(7) 0.0147(7)
C38 0.0222(8) 0.0166(7) 0.0353(9) 0.0089(6) 0.0061(6) 0.0065(6)
C39 0.0402(10) 0.0259(8) 0.0271(8) 0.0138(7) 0.0126(7) 0.0181(7)
C40 0.0350(9) 0.0252(8) 0.0296(8) 0.0053(7) -0.0051(7) 0.0160(7)
C41 0.0205(7) 0.0171(7) 0.0230(7) 0.0029(6) 0.0086(6) 0.0070(6)
C42 0.0233(8) 0.0198(7) 0.0292(8) 0.0042(6) 0.0085(6) 0.0096(6)
C43 0.0247(8) 0.0357(10) 0.0389(10) 0.0043(8) 0.0105(7) 0.0156(7)
C44 0.0316(10) 0.0457(11) 0.0395(10) 0.0052(8) 0.0221(8) 0.0154(9)
C45 0.0381(10) 0.0348(9) 0.0257(8) 0.0065(7) 0.0180(7) 0.0122(8)
C46 0.0310(8) 0.0203(7) 0.0208(7) 0.0022(6) 0.0099(6) 0.0091(7)
C47 0.0242(8) 0.0318(9) 0.0369(9) 0.0144(7) 0.0083(7) 0.0157(7)
C48 0.0309(9) 0.0458(11) 0.0381(10) 0.0133(8) 0.0042(8) 0.0212(9)
C49 0.0406(11) 0.0344(10) 0.0639(13) 0.0218(10) 0.0073(10) 0.0193(9)
C50 0.0427(10) 0.0319(9) 0.0189(7) 0.0062(6) 0.0107(7) 0.0203(8)
C51 0.0734(15) 0.0410(11) 0.0285(9) 0.0154(8) 0.0198(9) 0.0330(11)
C52 0.0418(11) 0.0462(11) 0.0234(8) 0.0078(8) 0.0048(7) 0.0178(9)
C53 0.0144(7) 0.0217(7) 0.0248(7) 0.0063(6) 0.0067(6) 0.0052(6)
C54 0.0187(7) 0.0246(8) 0.0253(8) 0.0036(6) 0.0071(6) 0.0057(6)
C55 0.0267(9) 0.0433(11) 0.0349(9) -0.0011(8) 0.0113(7) 0.0144(8)
C56 0.0261(9) 0.0530(12) 0.0578(13) 0.0044(10) 0.0136(9) 0.0236(9)
C57 0.0204(8) 0.0469(11) 0.0487(11) 0.0111(9) 0.0022(8) 0.0164(8)
C58 0.0180(7) 0.0282(8) 0.0317(9) 0.0097(7) 0.0038(6) 0.0064(6)
C59 0.0205(7) 0.0307(9) 0.0211(7) 0.0032(6) 0.0065(6) 0.0078(7)
C60 0.0541(13) 0.0298(10) 0.0377(10) 0.0000(8) -0.0143(9) 0.0120(9)
C61 0.0349(10) 0.0336(10) 0.0615(13) 0.0164(9) -0.0008(9) 0.0093(9)
C62 0.0245(8) 0.0380(10) 0.0292(9) 0.0131(7) 0.0004(7) 0.0079(7)
C63 0.0381(11) 0.0513(13) 0.0460(12) 0.0243(10) -0.0061(9) 0.0098(10)
C64 0.0478(12) 0.0423(12) 0.0339(10) 0.0084(9) -0.0068(9) 0.0058(10)
N1 0.0147(6) 0.0237(6) 0.0163(6) 0.0022(5) 0.0030(5) 0.0091(5)
N2 0.0155(6) 0.0193(6) 0.0157(6) 0.0018(5) 0.0030(5) 0.0077(5)
N3 0.0184(6) 0.0170(6) 0.0189(6) 0.0047(5) 0.0060(5) 0.0073(5)
N4 0.0160(6) 0.0182(6) 0.0183(6) 0.0052(5) 0.0047(5) 0.0047(5)
S1 0.01690(17) 0.02148(17) 0.01615(16) 0.00222(13) 0.00441(13) 0.00430(14)
S2 0.01739(17) 0.01829(17) 0.02128(17) 0.00606(13) 0.00167(13) 0.00581(14)
Ni1 0.01529(12) 0.01913(13) 0.01458(12) 0.00113(9) 0.00400(9) 0.00565(10)
Ni2 0.01569(12) 0.01607(12) 0.01795(12) 0.00440(9) 0.00335(9) 0.00590(10)

loop_
_atom_type_symbol
_atom_type_description
_atom_type_scat_dispersion_real
_atom_type_scat_dispersion_imag
_atom_type_scat_source
C C 0.0181 0.0091 'International Tables Vol C Tables 4.2.6.8 and 6.1.1.4'
H H 0.0000 0.0000 'International Tables Vol C Tables 4.2.6.8 and 6.1.1.4'
N N 0.0311 0.0180 'International Tables Vol C Tables 4.2.6.8 and 6.1.1.4'
S S 0.3331 0.5567 'International Tables Vol C Tables 4.2.6.8 and 6.1.1.4'
Ni Ni -3.0029 0.5091 'International Tables Vol C Tables 4.2.6.8 and 6.1.1.4'

loop_
_geom_angle_atom_site_label_1
_geom_angle_atom_site_label_2
_geom_angle_atom_site_label_3
_geom_angle
N1 C1 Ni1 126.98(11)
N2 C1 N1 102.87(12)
N2 C1 Ni1 130.06(11)
C3 C2 N1 106.82(13)
C2 C3 N2 106.89(13)
C5 C4 C8 106.94(16)
C5 C4 Ni1 68.50(9)
C8 C4 Ni1 69.79(9)
C4 C5 C6 108.36(15)
C4 C5 Ni1 72.91(9)
C6 C5 Ni1 73.43(9)
C5 C6 Ni1 67.36(9)
C7 C6 C5 108.17(16)
C7 C6 Ni1 72.83(9)
C6 C7 C8 107.31(15)
C6 C7 Ni1 70.27(9)
C8 C7 Ni1 67.66(9)
C4 C8 C7 108.83(16)
C4 C8 Ni1 71.75(9)
C7 C8 Ni1 73.82(10)
C10 C9 C14 123.28(14)
C10 C9 N1 118.31(13)
C14 C9 N1 118.37(14)
C9 C10 C11 116.97(15)
C9 C10 C15 122.46(14)
C11 C10 C15 120.51(15)
C12 C11 C10 121.13(16)
C13 C12 C11 120.50(15)
C12 C13 C14 121.05(16)
C9 C14 C18 122.94(14)
C13 C14 C9 117.05(15)
C13 C14 C18 119.99(15)
C10 C15 C17 109.46(15)
C16 C15 C10 112.49(14)
C16 C15 C17 111.98(19)
C14 C18 C19 112.48(14)
C14 C18 C20 110.11(14)
C19 C18 C20 109.40(14)
C22 C21 N2 117.97(13)
C26 C21 C22 122.95(14)
C26 C21 N2 118.70(13)
C21 C22 C27 123.08(13)
C23 C22 C21 117.07(14)
C23 C22 C27 119.84(14)
C24 C23 C22 121.29(15)
C23 C24 C25 120.35(15)
C24 C25 C26 121.29(15)
C21 C26 C30 122.18(14)
C25 C26 C21 116.99(14)
C25 C26 C30 120.81(14)
C22 C27 C28 110.66(13)
C22 C27 C29 111.95(14)
C29 C27 C28 109.87(14)
C26 C30 C31 113.22(14)
C26 C30 C32 111.61(13)
C32 C30 C31 110.52(15)
N3 C33 Ni2 129.09(11)
N4 C33 N3 103.02(12)
N4 C33 Ni2 127.78(11)
C35 C34 N3 107.07(13)
C34 C35 N4 106.61(13)
C37 C36 C40 107.30(15)
C37 C36 Ni2 69.84(9)
C40 C36 Ni2 67.83(9)
C36 C37 C38 108.23(14)
C36 C37 Ni2 73.22(9)
C38 C37 Ni2 67.42(8)
C37 C38 Ni2 73.23(9)
C39 C38 C37 108.40(15)
C39 C38 Ni2 73.00(9)
C38 C39 C40 107.01(15)
C38 C39 Ni2 68.42(9)
C40 C39 Ni2 70.10(9)
C36 C40 Ni2 73.70(9)
C39 C40 C36 108.71(15)
C39 C40 Ni2 71.36(9)
C42 C41 C46 122.77(14)
C42 C41 N3 118.65(13)
C46 C41 N3 118.38(14)
C41 C42 C47 123.27(14)
C43 C42 C41 117.37(15)
C43 C42 C47 119.34(15)
C44 C43 C42 121.10(17)
C43 C44 C45 120.34(16)
C44 C45 C46 121.25(17)
C41 C46 C50 121.85(14)
C45 C46 C41 117.12(16)
C45 C46 C50 120.97(15)
C42 C47 C48 112.41(14)
C42 C47 C49 110.29(15)
C48 C47 C49 109.84(15)
C46 C50 C51 113.37(16)
C46 C50 C52 110.94(14)
C52 C50 C51 109.91(15)
C54 C53 C58 122.75(14)
C54 C53 N4 119.46(14)
C58 C53 N4 117.76(14)
C53 C54 C59 122.82(14)
C55 C54 C53 117.00(15)
C55 C54 C59 120.18(15)
C56 C55 C54 121.53(17)
C57 C56 C55 120.41(17)
C56 C57 C58 120.99(17)
C53 C58 C62 122.48(15)
C57 C58 C53 117.29(16)
C57 C58 C62 120.23(16)
C54 C59 C61 111.19(14)
C60 C59 C54 111.16(15)
C60 C59 C61 110.01(16)
C58 C62 C63 112.40(17)
C58 C62 C64 111.13(15)
C63 C62 C64 109.49(15)
C1 N1 C2 111.80(12)
C1 N1 C9 125.95(12)
C2 N1 C9 122.23(12)
C1 N2 C3 111.60(12)
C1 N2 C21 128.60(12)
C3 N2 C21 119.72(12)
C33 N3 C34 111.41(12)
C33 N3 C41 127.35(12)
C34 N3 C41 121.12(12)
C33 N4 C35 111.88(12)
C33 N4 C53 126.12(12)
C35 N4 C53 121.73(12)
S2 S1 Ni1 114.63(2)
S1 S2 Ni2 114.40(2)
C1 Ni1 C4 128.99(7)
C1 Ni1 C5 167.53(7)
C1 Ni1 C6 143.56(7)
C1 Ni1 C7 112.04(6)
C1 Ni1 C8 104.50(6)
C1 Ni1 S1 89.34(4)
C4 Ni1 C6 64.27(7)
C4 Ni1 C7 64.00(7)
C4 Ni1 S1 126.56(5)
C5 Ni1 C4 38.59(7)
C5 Ni1 C6 39.20(7)
C5 Ni1 C7 64.12(6)
C5 Ni1 C8 64.77(6)
C5 Ni1 S1 100.64(5)
C6 Ni1 C7 36.90(7)
C6 Ni1 S1 108.81(5)
C8 Ni1 C4 38.47(7)
C8 Ni1 C6 63.72(7)
C8 Ni1 C7 38.52(7)
C8 Ni1 S1 164.52(5)
S1 Ni1 C7 141.50(5)
C33 Ni2 C36 113.77(6)
C33 Ni2 C37 145.57(6)
C33 Ni2 C38 166.92(6)
C33 Ni2 C39 128.36(6)
C33 Ni2 C40 105.13(6)
C33 Ni2 S2 88.33(4)
C37 Ni2 C36 36.94(6)
C37 Ni2 S2 108.51(5)
C38 Ni2 C36 64.19(6)
C38 Ni2 C37 39.36(6)
C38 Ni2 C39 38.59(7)
C38 Ni2 C40 64.80(6)
C38 Ni2 S2 100.86(5)
C39 Ni2 C36 64.06(7)
C39 Ni2 C37 64.43(6)
C39 Ni2 S2 127.08(5)
C40 Ni2 C36 38.48(7)
C40 Ni2 C37 63.78(6)
C40 Ni2 C39 38.53(7)
C40 Ni2 S2 164.98(5)
S2 Ni2 C36 141.04(5)

loop_
_geom_bond_atom_site_label_1
_geom_bond_atom_site_label_2
_geom_bond_distance
C1 N1 1.3711(18)
C1 N2 1.3706(19)
C1 Ni1 1.8828(14)
C2 C3 1.340(2)
C2 N1 1.3840(19)
C3 N2 1.3875(19)
C4 C5 1.402(3)
C4 C8 1.407(3)
C4 Ni1 2.1487(16)
C5 C6 1.432(2)
C5 Ni1 2.0916(15)
C6 C7 1.386(3)
C6 Ni1 2.1720(16)
C7 C8 1.430(3)
C7 Ni1 2.2046(16)
C8 Ni1 2.1233(16)
C9 C10 1.396(2)
C9 C14 1.401(2)
C9 N1 1.4399(18)
C10 C11 1.398(2)
C10 C15 1.519(2)
C11 C12 1.381(3)
C12 C13 1.378(3)
C13 C14 1.397(2)
C14 C18 1.518(2)
C15 C16 1.514(3)
C15 C17 1.530(3)
C18 C19 1.528(2)
C18 C20 1.533(2)
C21 C22 1.404(2)
C21 C26 1.401(2)
C21 N2 1.4467(18)
C22 C23 1.396(2)
C22 C27 1.519(2)
C23 C24 1.376(2)
C24 C25 1.382(3)
C25 C26 1.396(2)
C26 C30 1.518(2)
C27 C28 1.531(2)
C27 C29 1.527(2)
C30 C31 1.528(2)
C30 C32 1.521(2)
C33 N3 1.3700(19)
C33 N4 1.3686(18)
C33 Ni2 1.8795(15)
C34 C35 1.341(2)
C34 N3 1.3857(19)
C35 N4 1.383(2)
C36 C37 1.386(2)
C36 C40 1.432(3)
C36 Ni2 2.2088(16)
C37 C38 1.434(2)
C37 Ni2 2.1656(15)
C38 C39 1.401(2)
C38 Ni2 2.0884(15)
C39 C40 1.412(3)
C39 Ni2 2.1477(16)
C40 Ni2 2.1312(16)
C41 C42 1.396(2)
C41 C46 1.405(2)
C41 N3 1.4494(19)
C42 C43 1.395(2)
C42 C47 1.519(2)
C43 C44 1.379(3)
C44 C45 1.380(3)
C45 C46 1.392(2)
C46 C50 1.514(2)
C47 C48 1.530(2)
C47 C49 1.531(3)
C50 C51 1.532(2)
C50 C52 1.532(3)
C53 C54 1.398(2)
C53 C58 1.404(2)
C53 N4 1.4447(19)
C54 C55 1.391(2)
C54 C59 1.517(2)
C55 C56 1.378(3)
C56 C57 1.374(3)
C57 C58 1.395(3)
C58 C62 1.518(2)
C59 C60 1.513(2)
C59 C61 1.524(3)
C62 C63 1.530(3)
C62 C64 1.533(3)
S1 S2 2.0476(5)
S1 Ni1 2.1800(4)
S2 Ni2 2.1797(4)
